data_4340129
loop_
_publ_author_name
'Dai, Zhi'
'Metta-Maga\~na, Alejandro J'
'Nu\~nez, Jose E'

_publ_section_title
;
 Synthesis and Characterization of Electron Donor-Acceptor Platinum(II)
 Complexes Composed of N,N-Diphenylpyridineamine and Triphenylamine
 Ligands.
;
_journal_issue 14
_journal_name_full 'Inorganic chemistry'
_journal_page_first 7188
_journal_page_last 7196
_journal_paper_doi 10.1021/ic500290m
_journal_volume 53
_journal_year 2014
_chemical_formula_sum 'C38 H49 Ag Cl2 N6 O6 P2 Pt S'
_chemical_formula_weight 1153.69
_chemical_name_systematic
;
 ?
;
_space_group_crystal_system monoclinic
_space_group_IT_number 14
_space_group_name_Hall '-P 2yn'
_space_group_name_H-M_alt 'P 1 21/n 1'
_symmetry_space_group_name_Hall '-P 2yn'
_symmetry_space_group_name_H-M 'P 1 21/n 1'
_atom_sites_solution_hydrogens geom
_audit_creation_method SHELXL-2013
_cell_angle_alpha 90
_cell_angle_beta 108.4830(10)
_cell_angle_gamma 90
_cell_formula_units_Z 4
_cell_length_a 13.3447(9)
_cell_length_b 19.6649(12)
_cell_length_c 17.7267(11)
_cell_measurement_temperature 296(2)
_cell_volume 4411.9(5)
_computing_structure_refinement 'SHELXL-2013 (Sheldrick, 2013)'
_diffrn_ambient_temperature 296(2)
_diffrn_measured_fraction_theta_full 1.000
_diffrn_measured_fraction_theta_max 0.991
_diffrn_radiation_type MoK\a
_diffrn_radiation_wavelength 0.71073
_diffrn_reflns_av_R_equivalents 0.0738
_diffrn_reflns_av_unetI/netI 0.0675
_diffrn_reflns_Laue_measured_fraction_full 1.000
_diffrn_reflns_Laue_measured_fraction_max 0.991
_diffrn_reflns_limit_h_max 17
_diffrn_reflns_limit_h_min -17
_diffrn_reflns_limit_k_max 26
_diffrn_reflns_limit_k_min -26
_diffrn_reflns_limit_l_max 17
_diffrn_reflns_limit_l_min -23
_diffrn_reflns_number 50534
_diffrn_reflns_point_group_measured_fraction_full 1.000
_diffrn_reflns_point_group_measured_fraction_max 0.991
_diffrn_reflns_theta_full 25.242
_diffrn_reflns_theta_max 28.397
_diffrn_reflns_theta_min 1.594
_exptl_absorpt_coefficient_mu 3.903
_exptl_crystal_density_diffrn 1.737
_exptl_crystal_F_000 2288
_refine_diff_density_max 1.770
_refine_diff_density_min -1.775
_refine_diff_density_rms 0.171
_refine_ls_extinction_method none
_refine_ls_goodness_of_fit_ref 0.920
_refine_ls_hydrogen_treatment constr
_refine_ls_matrix_type full
_refine_ls_number_parameters 574
_refine_ls_number_reflns 10985
_refine_ls_number_restraints 165
_refine_ls_restrained_S_all 0.952
_refine_ls_R_factor_all 0.0784
_refine_ls_R_factor_gt 0.0463
_refine_ls_shift/su_max 0.016
_refine_ls_shift/su_mean 0.000
_refine_ls_structure_factor_coef Fsqd
_refine_ls_weighting_details
;
 w=1/[\s^2^(Fo^2^)+(0.1000P)^2^+0.8959P]
 where P=(Fo^2^+2Fc^2^)/3
;
_refine_ls_weighting_scheme calc
_refine_ls_wR_factor_gt 0.1198
_refine_ls_wR_factor_ref 0.1472
_reflns_Friedel_coverage 0.000
_reflns_number_gt 7903
_reflns_number_total 10985
_reflns_threshold_expression 'I > 2\s(I)'
_cod_data_source_file ic500290m_si_003.cif
_cod_data_source_block 660NN2_0mS
_cod_depositor_comments 'Adding full bibliography for 4340129--4340130.cif.'
_cod_database_code 4340129
_shelx_space_group_comment
;
The symmetry employed for this shelxl refinement is uniquely defined
by the following loop, which should always be used as a source of
symmetry information in preference to the above space-group names.
They are only intended as comments.
;
_shelxl_version_number 2013-2

loop_
_space_group_symop_operation_xyz
'x, y, z'
'-x+1/2, y+1/2, -z+1/2'
'-x, -y, -z'
'x-1/2, -y-1/2, z-1/2'

loop_
_atom_site_label
_atom_site_type_symbol
_atom_site_fract_x
_atom_site_fract_y
_atom_site_fract_z
_atom_site_U_iso_or_equiv
_atom_site_adp_type
_atom_site_occupancy
_atom_site_site_symmetry_order
_atom_site_calc_flag
_atom_site_refinement_flags_posn
_atom_site_refinement_flags_adp
_atom_site_refinement_flags_occupancy
_atom_site_disorder_assembly
_atom_site_disorder_group
Pt1 Pt 0.68029(2) 0.23900(2) 0.11102(2) 0.01730(8) Uani 1 1 d . . . . .
Ag2 Ag 0.89606(5) 0.26977(3) 0.26982(3) 0.03391(15) Uani 1 1 d . . . . .
P1 P 0.73395(13) 0.12906(10) 0.09729(14) 0.0372(5) Uani 1 1 d D . . . .
P2 P 0.63298(13) 0.35220(9) 0.10972(12) 0.0290(4) Uani 1 1 d D . . . .
S1 S 1.2174(2) 0.2139(2) 0.32242(16) 0.0793(9) Uani 1 1 d . . . . .
Cl1 Cl 0.4610(3) 0.10929(18) 0.37012(17) 0.0943(11) Uani 1 1 d D U . . .
Cl12 Cl 0.5849(9) 0.0086(3) 0.4620(5) 0.081(3) Uani 0.51(2) 1 d D U P A 1
Cl22 Cl 0.6307(11) -0.0001(5) 0.4307(11) 0.126(6) Uani 0.49(2) 1 d D U P A 2
O1 O 0.9769(7) 0.4088(4) 0.2541(4) 0.080(3) Uani 1 1 d . . . . .
O2 O 0.9513(5) 0.3635(3) 0.3561(3) 0.0491(16) Uani 1 1 d . . . . .
O3 O 0.9998(6) 0.4694(3) 0.3570(4) 0.0591(19) Uani 1 1 d . . . . .
O4 O 0.9020(7) 0.1912(4) 0.3796(4) 0.074(2) Uani 1 1 d . . . . .
O5 O 0.7479(8) 0.2319(4) 0.3288(5) 0.085(3) Uani 1 1 d . . . . .
O6 O 0.7787(5) 0.1620(3) 0.4291(4) 0.0620(19) Uani 1 1 d . . . . .
N1 N 0.5279(4) 0.2065(2) 0.0985(3) 0.0168(10) Uani 1 1 d . . . . .
N2 N 0.2312(4) 0.1232(3) 0.0785(3) 0.0244(12) Uani 1 1 d . . . . .
N3 N 1.0985(6) 0.2351(4) 0.2689(5) 0.056(2) Uani 1 1 d . . . . .
N4 N 1.2860(6) 0.2493(5) 0.2736(5) 0.069(3) Uani 1 1 d . . . . .
N5 N 0.9753(4) 0.4150(3) 0.3217(4) 0.0287(13) Uani 1 1 d . . . . .
N6 N 0.8049(7) 0.1949(4) 0.3797(4) 0.053(2) Uani 1 1 d . . . . .
C38 C 0.5703(12) 0.0590(6) 0.3675(8) 0.121(5) Uani 1 1 d D U . . .
H38A H 0.6322 0.0862 0.3712 0.145 Uiso 0.51(2) 1 calc R U P A 1
H38B H 0.5536 0.0302 0.3207 0.145 Uiso 0.51(2) 1 calc R U P A 1
H38C H 0.5481 0.0370 0.3158 0.145 Uiso 0.49(2) 1 calc R U P A 2
H38D H 0.6249 0.0911 0.3663 0.145 Uiso 0.49(2) 1 calc R U P A 2
C1 C 0.5012(5) 0.1906(3) 0.1637(4) 0.0192(12) Uani 1 1 d . . . . .
H1 H 0.5500 0.1983 0.2136 0.023 Uiso 1 1 calc R U . . .
C2 C 0.4054(5) 0.1638(3) 0.1592(4) 0.0219(13) Uani 1 1 d . . . . .
H2 H 0.3905 0.1530 0.2056 0.026 Uiso 1 1 calc R U . . .
C3 C 0.3280(4) 0.1523(3) 0.0841(4) 0.0196(12) Uani 1 1 d . . . . .
C4 C 0.3557(4) 0.1706(3) 0.0168(4) 0.0214(13) Uani 1 1 d . . . . .
H4 H 0.3074 0.1653 -0.0338 0.026 Uiso 1 1 calc R U . . .
C5 C 0.4549(4) 0.1964(3) 0.0263(4) 0.0190(12) Uani 1 1 d . . . . .
H5 H 0.4725 0.2074 -0.0189 0.023 Uiso 1 1 calc R U . . .
C6 C 0.2193(5) 0.0833(3) 0.1429(4) 0.0286(15) Uani 1 1 d . . . . .
C7 C 0.2889(5) 0.0303(3) 0.1753(5) 0.0323(16) Uani 1 1 d . . . . .
H7 H 0.3438 0.0204 0.1554 0.039 Uiso 1 1 calc R U . . .
C8 C 0.2757(6) -0.0075(4) 0.2373(5) 0.0388(19) Uani 1 1 d . . . . .
H8 H 0.3228 -0.0424 0.2595 0.047 Uiso 1 1 calc R U . . .
C9 C 0.1943(6) 0.0058(4) 0.2667(5) 0.046(2) Uani 1 1 d . . . . .
H9 H 0.1865 -0.0198 0.3086 0.055 Uiso 1 1 calc R U . . .
C10 C 0.1237(6) 0.0575(5) 0.2335(5) 0.046(2) Uani 1 1 d . . . . .
H10 H 0.0676 0.0658 0.2527 0.055 Uiso 1 1 calc R U . . .
C11 C 0.1354(5) 0.0969(4) 0.1722(5) 0.0391(19) Uani 1 1 d . . . . .
H11 H 0.0883 0.1320 0.1508 0.047 Uiso 1 1 calc R U . . .
C12 C 0.1432(5) 0.1280(3) 0.0072(4) 0.0303(16) Uani 1 1 d . . . . .
C13 C 0.0830(5) 0.0697(4) -0.0218(5) 0.040(2) Uani 1 1 d . . . . .
H13 H 0.1013 0.0282 0.0042 0.049 Uiso 1 1 calc R U . . .
C14 C -0.0038(6) 0.0745(5) -0.0893(6) 0.060(3) Uani 1 1 d . . . . .
H14 H -0.0450 0.0361 -0.1081 0.072 Uiso 1 1 calc R U . . .
C15 C -0.0300(6) 0.1347(5) -0.1290(6) 0.068(4) Uani 1 1 d . . . . .
H15 H -0.0876 0.1368 -0.1753 0.082 Uiso 1 1 calc R U . . .
C16 C 0.0288(6) 0.1926(5) -0.1009(6) 0.060(3) Uani 1 1 d . . . . .
H16 H 0.0112 0.2333 -0.1286 0.072 Uiso 1 1 calc R U . . .
C17 C 0.1144(5) 0.1899(4) -0.0311(5) 0.042(2) Uani 1 1 d . . . . .
H17 H 0.1518 0.2292 -0.0104 0.050 Uiso 1 1 calc R U . . .
C18 C 0.8265(5) 0.2679(3) 0.1280(4) 0.0234(13) Uani 1 1 d . . . . .
C19 C 0.9169(5) 0.2840(4) 0.1375(4) 0.0272(14) Uani 1 1 d . . . . .
C20 C 1.0252(5) 0.2976(4) 0.1417(5) 0.0350(18) Uani 1 1 d . . . . .
C21 C 1.1089(6) 0.2710(4) 0.2069(5) 0.0388(19) Uani 1 1 d . . . . .
C22 C 1.2167(6) 0.2800(5) 0.2096(6) 0.050(2) Uani 1 1 d . . . . .
C23 C 1.2406(6) 0.3161(5) 0.1492(6) 0.054(3) Uani 1 1 d . . . . .
H23 H 1.3102 0.3215 0.1500 0.065 Uiso 1 1 calc R U . . .
C24 C 1.1598(7) 0.3429(5) 0.0898(6) 0.053(3) Uani 1 1 d . . . . .
H24 H 1.1748 0.3683 0.0504 0.064 Uiso 1 1 calc R U . . .
C25 C 1.0518(6) 0.3333(4) 0.0859(5) 0.0401(19) Uani 1 1 d . . . . .
H25 H 0.9986 0.3522 0.0438 0.048 Uiso 1 1 calc R U . . .
C26 C 0.7938(10) 0.1329(7) 0.0138(8) 0.035(4) Uani 0.580(15) 1 d D U P B 1
H26A H 0.8483 0.1676 0.0269 0.042 Uiso 0.580(15) 1 calc R U P B 1
H26B H 0.8280 0.0897 0.0119 0.042 Uiso 0.580(15) 1 calc R U P B 1
C27 C 0.7179(12) 0.1479(8) -0.0690(8) 0.046(4) Uani 0.580(15) 1 d D U P B 1
H27A H 0.6782 0.1077 -0.0902 0.069 Uiso 0.580(15) 1 calc R U P B 1
H27B H 0.7573 0.1618 -0.1032 0.069 Uiso 0.580(15) 1 calc R U P B 1
H27C H 0.6704 0.1836 -0.0657 0.069 Uiso 0.580(15) 1 calc R U P B 1
C30 C 0.8358(9) 0.0952(7) 0.1770(8) 0.032(3) Uani 0.524(13) 1 d D U P B 1
H30A H 0.8631 0.0539 0.1608 0.039 Uiso 0.524(13) 1 calc R U P B 1
H30B H 0.8932 0.1276 0.1953 0.039 Uiso 0.524(13) 1 calc R U P B 1
C31 C 0.7900(12) 0.0806(7) 0.2402(9) 0.0340(14) Uani 0.524(13) 1 d D U P B 1
H31A H 0.7596 0.1214 0.2534 0.051 Uiso 0.524(13) 1 calc R U P B 1
H31B H 0.8443 0.0644 0.2865 0.051 Uiso 0.524(13) 1 calc R U P B 1
H31C H 0.7362 0.0465 0.2223 0.051 Uiso 0.524(13) 1 calc R U P B 1
C32 C 0.6905(12) 0.4109(7) 0.0570(10) 0.058(4) Uani 0.599(16) 1 d D U P C 1
H32A H 0.6663 0.4569 0.0607 0.069 Uiso 0.599(16) 1 calc R U P C 1
H32B H 0.7670 0.4099 0.0780 0.069 Uiso 0.599(16) 1 calc R U P C 1
C33 C 0.6526(18) 0.3861(10) -0.0275(11) 0.085(7) Uani 0.599(16) 1 d D U P C 1
H33A H 0.6667 0.3383 -0.0287 0.127 Uiso 0.599(16) 1 calc R U P C 1
H33B H 0.6890 0.4102 -0.0581 0.127 Uiso 0.599(16) 1 calc R U P C 1
H33C H 0.5780 0.3940 -0.0497 0.127 Uiso 0.599(16) 1 calc R U P C 1
C34 C 0.6773(12) 0.3937(7) 0.2108(7) 0.035(3) Uani 0.552(13) 1 d D U P C 1
H34A H 0.7531 0.3874 0.2333 0.042 Uiso 0.552(13) 1 calc R U P C 1
H34B H 0.6645 0.4421 0.2035 0.042 Uiso 0.552(13) 1 calc R U P C 1
C35 C 0.6266(14) 0.3690(9) 0.2713(8) 0.049(4) Uani 0.552(13) 1 d D U P C 1
H35A H 0.5541 0.3832 0.2554 0.074 Uiso 0.552(13) 1 calc R U P C 1
H35B H 0.6636 0.3879 0.3225 0.074 Uiso 0.552(13) 1 calc R U P C 1
H35C H 0.6301 0.3203 0.2743 0.074 Uiso 0.552(13) 1 calc R U P C 1
C46 C 0.8294(14) 0.1108(9) 0.0541(12) 0.033(4) Uani 0.420(15) 1 d D U P B 2
H46A H 0.8947 0.1345 0.0811 0.039 Uiso 0.420(15) 1 calc R U P B 2
H46B H 0.8432 0.0624 0.0553 0.039 Uiso 0.420(15) 1 calc R U P B 2
C47 C 0.784(2) 0.1354(12) -0.0291(12) 0.046(4) Uani 0.420(15) 1 d D U P B 2
H47A H 0.7303 0.1041 -0.0586 0.069 Uiso 0.420(15) 1 calc R U P B 2
H47B H 0.8382 0.1385 -0.0534 0.069 Uiso 0.420(15) 1 calc R U P B 2
H47C H 0.7525 0.1794 -0.0290 0.069 Uiso 0.420(15) 1 calc R U P B 2
C50 C 0.7998(11) 0.0873(7) 0.1986(8) 0.0254(13) Uani 0.476(13) 1 d D U P B 2
H50A H 0.8279 0.0439 0.1888 0.030 Uiso 0.476(13) 1 calc R U P B 2
H50B H 0.8598 0.1154 0.2268 0.030 Uiso 0.476(13) 1 calc R U P B 2
C51 C 0.7366(13) 0.0744(8) 0.2546(9) 0.0340(14) Uani 0.476(13) 1 d D U P B 2
H51A H 0.6969 0.1144 0.2577 0.051 Uiso 0.476(13) 1 calc R U P B 2
H51B H 0.7838 0.0635 0.3065 0.051 Uiso 0.476(13) 1 calc R U P B 2
H51C H 0.6890 0.0371 0.2350 0.051 Uiso 0.476(13) 1 calc R U P B 2
C52 C 0.6445(19) 0.3866(14) 0.0159(13) 0.058(4) Uani 0.401(16) 1 d D U P C 2
H52A H 0.5813 0.3727 -0.0261 0.069 Uiso 0.401(16) 1 calc R U P C 2
H52B H 0.6414 0.4357 0.0195 0.069 Uiso 0.401(16) 1 calc R U P C 2
C53 C 0.736(3) 0.371(2) -0.012(2) 0.127(14) Uani 0.401(16) 1 d D U P C 2
H53A H 0.7496 0.4087 -0.0411 0.190 Uiso 0.401(16) 1 calc R U P C 2
H53B H 0.7192 0.3315 -0.0462 0.190 Uiso 0.401(16) 1 calc R U P C 2
H53C H 0.7967 0.3613 0.0328 0.190 Uiso 0.401(16) 1 calc R U P C 2
C54 C 0.7178(12) 0.4051(8) 0.1829(9) 0.035(3) Uani 0.448(13) 1 d D U P C 2
H54A H 0.7912 0.3930 0.1920 0.042 Uiso 0.448(13) 1 calc R U P C 2
H54B H 0.7077 0.4525 0.1672 0.042 Uiso 0.448(13) 1 calc R U P C 2
C55 C 0.6870(16) 0.3926(9) 0.2557(11) 0.037(5) Uani 0.448(13) 1 d D U P C 2
H55A H 0.6207 0.4144 0.2500 0.055 Uiso 0.448(13) 1 calc R U P C 2
H55B H 0.7402 0.4108 0.3013 0.055 Uiso 0.448(13) 1 calc R U P C 2
H55C H 0.6804 0.3446 0.2625 0.055 Uiso 0.448(13) 1 calc R U P C 2
C28 C 0.6268(4) 0.0684(3) 0.0584(4) 0.0254(13) Uani 1 1 d D U . . .
H28A H 0.5869 0.0655 0.0955 0.030 Uiso 1 1 calc R U . . .
H28B H 0.5796 0.0860 0.0087 0.030 Uiso 1 1 calc R U . . .
C29 C 0.6601(6) -0.0026(3) 0.0438(5) 0.0340(14) Uani 1 1 d D U . . .
H29A H 0.6960 -0.0010 0.0047 0.051 Uiso 1 1 calc R U . . .
H29B H 0.5987 -0.0311 0.0249 0.051 Uiso 1 1 calc R U . . .
H29C H 0.7067 -0.0209 0.0925 0.051 Uiso 1 1 calc R U . . .
C36 C 0.4928(5) 0.3663(3) 0.0864(5) 0.0365(18) Uani 1 1 d D U . . .
H36A H 0.4576 0.3455 0.0353 0.044 Uiso 1 1 calc R U . . .
H36B H 0.4693 0.3425 0.1257 0.044 Uiso 1 1 calc R U . . .
C37 C 0.4553(6) 0.4394(4) 0.0832(5) 0.042(2) Uani 1 1 d D U . . .
H37A H 0.4902 0.4614 0.1329 0.063 Uiso 1 1 calc R U . . .
H37B H 0.3803 0.4401 0.0734 0.063 Uiso 1 1 calc R U . . .
H37C H 0.4715 0.4629 0.0410 0.063 Uiso 1 1 calc R U . . .

loop_
_atom_site_aniso_label
_atom_site_aniso_U_11
_atom_site_aniso_U_22
_atom_site_aniso_U_33
_atom_site_aniso_U_23
_atom_site_aniso_U_13
_atom_site_aniso_U_12
Pt1 0.01089(12) 0.02032(13) 0.02013(13) -0.00321(9) 0.00412(9) -0.00191(8)
Ag2 0.0340(3) 0.0397(3) 0.0279(3) -0.0083(2) 0.0097(2) -0.0064(2)
P1 0.0140(8) 0.0315(10) 0.0629(15) -0.0276(9) 0.0077(8) -0.0018(7)
P2 0.0175(8) 0.0209(8) 0.0470(12) 0.0124(8) 0.0081(8) 0.0004(6)
S1 0.0428(14) 0.153(3) 0.0329(13) -0.0163(16) -0.0012(11) 0.0125(16)
Cl1 0.112(3) 0.102(2) 0.0457(17) 0.0061(16) -0.0079(16) 0.027(2)
Cl12 0.103(6) 0.042(3) 0.102(5) 0.005(3) 0.041(4) 0.022(3)
Cl22 0.100(7) 0.105(6) 0.148(11) -0.014(6) 0.004(7) 0.046(5)
O1 0.134(7) 0.083(5) 0.029(4) -0.012(3) 0.034(4) -0.069(5)
O2 0.091(5) 0.028(3) 0.034(3) -0.001(2) 0.029(3) -0.013(3)
O3 0.107(5) 0.026(3) 0.070(5) -0.015(3) 0.065(4) -0.013(3)
O4 0.095(6) 0.082(5) 0.035(4) -0.010(3) 0.005(4) -0.038(5)
O5 0.157(9) 0.060(5) 0.052(5) 0.018(4) 0.052(5) 0.038(5)
O6 0.084(5) 0.064(4) 0.033(4) 0.010(3) 0.012(3) -0.029(4)
N1 0.011(2) 0.019(2) 0.021(3) -0.001(2) 0.0062(19) -0.0028(18)
N2 0.009(2) 0.024(3) 0.037(3) 0.004(2) 0.002(2) -0.0012(19)
N3 0.034(4) 0.100(7) 0.032(4) -0.016(4) 0.008(3) -0.003(4)
N4 0.024(4) 0.129(8) 0.046(5) -0.036(5) -0.002(3) -0.005(4)
N5 0.026(3) 0.030(3) 0.032(3) -0.003(3) 0.012(3) -0.002(2)
N6 0.083(6) 0.040(4) 0.036(4) -0.013(3) 0.018(4) -0.020(4)
C38 0.217(16) 0.057(8) 0.093(10) 0.008(6) 0.056(11) 0.035(9)
C1 0.018(3) 0.022(3) 0.018(3) 0.000(2) 0.005(2) -0.001(2)
C2 0.021(3) 0.019(3) 0.027(4) 0.003(2) 0.010(3) 0.002(2)
C3 0.012(3) 0.017(3) 0.028(4) -0.002(2) 0.004(2) 0.002(2)
C4 0.016(3) 0.020(3) 0.023(3) 0.000(2) -0.001(2) -0.002(2)
C5 0.012(3) 0.027(3) 0.017(3) 0.001(2) 0.003(2) 0.004(2)
C6 0.016(3) 0.029(3) 0.036(4) 0.009(3) 0.001(3) -0.006(2)
C7 0.025(3) 0.032(4) 0.039(4) 0.000(3) 0.008(3) -0.004(3)
C8 0.029(4) 0.035(4) 0.052(5) 0.015(4) 0.012(4) -0.002(3)
C9 0.032(4) 0.057(5) 0.053(6) 0.021(4) 0.020(4) -0.007(4)
C10 0.019(3) 0.063(6) 0.061(6) 0.014(4) 0.021(4) 0.003(3)
C11 0.018(3) 0.041(4) 0.057(5) 0.015(4) 0.011(3) 0.003(3)
C12 0.015(3) 0.029(3) 0.038(4) 0.009(3) -0.004(3) -0.005(3)
C13 0.027(4) 0.030(4) 0.051(5) 0.013(3) -0.007(3) -0.017(3)
C14 0.039(5) 0.054(6) 0.060(6) 0.025(5) -0.023(4) -0.029(4)
C15 0.024(4) 0.069(6) 0.078(7) 0.042(5) -0.031(4) -0.026(4)
C16 0.029(4) 0.048(5) 0.079(7) 0.040(5) -0.016(4) -0.004(4)
C17 0.020(3) 0.023(3) 0.066(6) 0.013(3) -0.008(3) -0.005(3)
C18 0.018(3) 0.029(3) 0.022(3) -0.003(3) 0.005(3) -0.003(2)
C19 0.018(3) 0.035(4) 0.028(4) -0.008(3) 0.007(3) -0.004(3)
C20 0.022(3) 0.045(4) 0.040(5) -0.023(4) 0.014(3) -0.013(3)
C21 0.019(3) 0.058(5) 0.038(5) -0.023(4) 0.007(3) -0.010(3)
C22 0.017(3) 0.085(6) 0.050(6) -0.037(5) 0.015(4) -0.010(4)
C23 0.015(3) 0.067(6) 0.086(7) -0.041(5) 0.024(4) -0.017(4)
C24 0.055(5) 0.047(5) 0.080(7) -0.023(5) 0.052(5) -0.020(4)
C25 0.032(4) 0.051(5) 0.042(5) -0.013(4) 0.019(4) -0.008(3)
C26 0.026(7) 0.021(7) 0.067(12) -0.011(8) 0.025(8) -0.015(5)
C27 0.055(9) 0.043(7) 0.060(9) 0.011(6) 0.048(7) 0.018(6)
C30 0.011(6) 0.024(6) 0.060(9) -0.010(6) 0.007(6) 0.000(5)
C31 0.032(3) 0.028(3) 0.037(3) -0.012(2) 0.005(3) 0.000(2)
C32 0.045(9) 0.042(9) 0.092(12) 0.023(8) 0.030(9) 0.008(6)
C33 0.127(19) 0.065(12) 0.095(14) 0.029(10) 0.081(14) 0.037(12)
C34 0.027(7) 0.028(6) 0.043(8) -0.015(6) 0.001(5) -0.003(5)
C35 0.056(10) 0.063(11) 0.020(7) -0.014(7) 0.001(7) -0.003(8)
C46 0.025(9) 0.018(9) 0.059(11) -0.002(8) 0.019(9) 0.016(6)
C47 0.055(9) 0.043(7) 0.060(9) 0.011(6) 0.048(7) 0.018(6)
C50 0.014(3) 0.020(3) 0.040(4) -0.006(3) 0.006(2) 0.000(2)
C51 0.032(3) 0.028(3) 0.037(3) -0.012(2) 0.005(3) 0.000(2)
C52 0.045(9) 0.042(9) 0.092(12) 0.023(8) 0.030(9) 0.008(6)
C53 0.16(3) 0.19(3) 0.08(2) 0.03(2) 0.10(2) 0.05(3)
C54 0.027(7) 0.028(6) 0.043(8) -0.015(6) 0.001(5) -0.003(5)
C55 0.046(11) 0.019(8) 0.041(11) -0.010(8) 0.008(10) 0.004(7)
C28 0.014(3) 0.020(3) 0.040(4) -0.006(3) 0.006(2) 0.000(2)
C29 0.032(3) 0.028(3) 0.037(3) -0.012(2) 0.005(3) 0.000(2)
C36 0.025(3) 0.030(4) 0.058(5) -0.007(3) 0.018(3) 0.005(3)
C37 0.034(4) 0.032(4) 0.064(6) 0.013(4) 0.021(4) 0.008(3)

loop_
_atom_type_symbol
_atom_type_description
_atom_type_scat_dispersion_real
_atom_type_scat_dispersion_imag
_atom_type_scat_source
C C 0.0033 0.0016 'International Tables Vol C Tables 4.2.6.8 and 6.1.1.4'
H H 0.0000 0.0000 'International Tables Vol C Tables 4.2.6.8 and 6.1.1.4'
N N 0.0061 0.0033 'International Tables Vol C Tables 4.2.6.8 and 6.1.1.4'
O O 0.0106 0.0060 'International Tables Vol C Tables 4.2.6.8 and 6.1.1.4'
S S 0.1246 0.1234 'International Tables Vol C Tables 4.2.6.8 and 6.1.1.4'
Cl Cl 0.1484 0.1585 'International Tables Vol C Tables 4.2.6.8 and 6.1.1.4'
Ag Ag -0.8971 1.1015 'International Tables Vol C Tables 4.2.6.8 and 6.1.1.4'
Pt Pt -1.7033 8.3905 'International Tables Vol C Tables 4.2.6.8 and 6.1.1.4'
P P 0.1023 0.0942 'International Tables Vol C Tables 4.2.6.8 and 6.1.1.4'

loop_
_geom_angle_atom_site_label_1
_geom_angle_atom_site_label_2
_geom_angle_atom_site_label_3
_geom_angle
C18 Pt1 N1 177.3(2)
C18 Pt1 P2 88.71(19)
N1 Pt1 P2 92.29(14)
C18 Pt1 P1 87.77(19)
N1 Pt1 P1 91.53(14)
P2 Pt1 P1 172.29(8)
O2 Ag2 C18 129.2(2)
O2 Ag2 C19 115.0(2)
C18 Ag2 C19 28.7(2)
O2 Ag2 O4 93.0(2)
C18 Ag2 O4 136.5(2)
C19 Ag2 O4 146.9(3)
C46 P1 C28 107.4(7)
C30 P1 C28 111.8(5)
C30 P1 C26 103.5(7)
C28 P1 C26 101.9(4)
C46 P1 C50 98.3(8)
C28 P1 C50 98.4(5)
C46 P1 Pt1 122.6(6)
C30 P1 Pt1 117.2(4)
C28 P1 Pt1 114.8(2)
C26 P1 Pt1 105.5(4)
C50 P1 Pt1 111.5(5)
C54 P2 C36 117.0(6)
C32 P2 C36 111.3(6)
C54 P2 C52 103.3(12)
C36 P2 C52 96.5(8)
C32 P2 C34 99.2(7)
C36 P2 C34 98.1(6)
C54 P2 Pt1 116.8(6)
C32 P2 Pt1 117.5(5)
C36 P2 Pt1 114.2(2)
C52 P2 Pt1 105.1(9)
C34 P2 Pt1 113.9(5)
N4 S1 N3 101.1(5)
N5 O2 Ag2 112.6(4)
N6 O4 Ag2 100.6(6)
C1 N1 C5 117.9(5)
C1 N1 Pt1 119.7(4)
C5 N1 Pt1 122.2(4)
C3 N2 C12 121.4(6)
C3 N2 C6 120.3(5)
C12 N2 C6 118.1(5)
C21 N3 S1 106.0(6)
C22 N4 S1 106.8(6)
O1 N5 O3 120.4(6)
O1 N5 O2 118.7(6)
O3 N5 O2 120.9(6)
O5 N6 O6 126.2(10)
O5 N6 O4 114.9(9)
O6 N6 O4 118.9(9)
Cl22 C38 Cl1 127.4(12)
Cl1 C38 Cl12 97.0(8)
Cl1 C38 H38A 112.3
Cl12 C38 H38A 112.4
Cl1 C38 H38B 112.3
Cl12 C38 H38B 112.4
H38A C38 H38B 109.9
Cl22 C38 H38C 105.5
Cl1 C38 H38C 105.5
Cl22 C38 H38D 105.5
Cl1 C38 H38D 105.5
H38C C38 H38D 106.0
N1 C1 C2 122.5(6)
N1 C1 H1 118.8
C2 C1 H1 118.8
C1 C2 C3 120.5(6)
C1 C2 H2 119.7
C3 C2 H2 119.7
N2 C3 C4 122.4(6)
N2 C3 C2 121.1(6)
C4 C3 C2 116.5(5)
C5 C4 C3 119.5(6)
C5 C4 H4 120.2
C3 C4 H4 120.2
N1 C5 C4 123.0(6)
N1 C5 H5 118.5
C4 C5 H5 118.5
C7 C6 C11 119.8(7)
C7 C6 N2 120.6(6)
C11 C6 N2 119.6(6)
C8 C7 C6 119.6(7)
C8 C7 H7 120.2
C6 C7 H7 120.2
C9 C8 C7 121.0(7)
C9 C8 H8 119.5
C7 C8 H8 119.5
C8 C9 C10 119.6(8)
C8 C9 H9 120.2
C10 C9 H9 120.2
C9 C10 C11 121.0(7)
C9 C10 H10 119.5
C11 C10 H10 119.5
C10 C11 C6 119.1(7)
C10 C11 H11 120.5
C6 C11 H11 120.5
C17 C12 C13 120.1(6)
C17 C12 N2 120.8(6)
C13 C12 N2 119.0(6)
C14 C13 C12 119.3(7)
C14 C13 H13 120.4
C12 C13 H13 120.4
C15 C14 C13 120.9(7)
C15 C14 H14 119.6
C13 C14 H14 119.6
C14 C15 C16 120.3(7)
C14 C15 H15 119.8
C16 C15 H15 119.8
C15 C16 C17 120.0(7)
C15 C16 H16 120.0
C17 C16 H16 120.0
C12 C17 C16 119.3(7)
C12 C17 H17 120.3
C16 C17 H17 120.3
C19 C18 Pt1 178.2(6)
C19 C18 Ag2 79.2(5)
Pt1 C18 Ag2 101.6(3)
C18 C19 C20 173.3(7)
C18 C19 Ag2 72.1(5)
C20 C19 Ag2 112.6(5)
C25 C20 C21 117.7(7)
C25 C20 C19 123.3(7)
C21 C20 C19 119.0(7)
N3 C21 C20 126.5(7)
N3 C21 C22 113.5(8)
C20 C21 C22 120.0(8)
N4 C22 C23 127.2(8)
N4 C22 C21 112.5(9)
C23 C22 C21 120.3(8)
C24 C23 C22 118.3(7)
C24 C23 H23 120.9
C22 C23 H23 120.9
C23 C24 C25 121.8(9)
C23 C24 H24 119.1
C25 C24 H24 119.1
C20 C25 C24 121.9(8)
C20 C25 H25 119.1
C24 C25 H25 119.1
C27 C26 P1 116.4(8)
C27 C26 H26A 108.2
P1 C26 H26A 108.2
C27 C26 H26B 108.2
P1 C26 H26B 108.2
H26A C26 H26B 107.4
C26 C27 H27A 109.5
C26 C27 H27B 109.5
H27A C27 H27B 109.5
C26 C27 H27C 109.5
H27A C27 H27C 109.5
H27B C27 H27C 109.5
C31 C30 P1 106.6(9)
C31 C30 H30A 110.4
P1 C30 H30A 110.4
C31 C30 H30B 110.4
P1 C30 H30B 110.4
H30A C30 H30B 108.6
C30 C31 H31A 109.5
C30 C31 H31B 109.5
H31A C31 H31B 109.5
C30 C31 H31C 109.5
H31A C31 H31C 109.5
H31B C31 H31C 109.5
C33 C32 P2 104.2(12)
C33 C32 H32A 110.9
P2 C32 H32A 110.9
C33 C32 H32B 110.9
P2 C32 H32B 110.9
H32A C32 H32B 108.9
C32 C33 H33A 109.5
C32 C33 H33B 109.5
H33A C33 H33B 109.5
C32 C33 H33C 109.5
H33A C33 H33C 109.5
H33B C33 H33C 109.5
C35 C34 P2 117.2(9)
C35 C34 H34A 108.0
P2 C34 H34A 108.0
C35 C34 H34B 108.0
P2 C34 H34B 108.0
H34A C34 H34B 107.2
C34 C35 H35A 109.5
C34 C35 H35B 109.5
H35A C35 H35B 109.5
C34 C35 H35C 109.5
H35A C35 H35C 109.5
H35B C35 H35C 109.5
C47 C46 P1 104.1(12)
C47 C46 H46A 110.9
P1 C46 H46A 110.9
C47 C46 H46B 110.9
P1 C46 H46B 110.9
H46A C46 H46B 109.0
C46 C47 H47A 109.5
C46 C47 H47B 109.5
H47A C47 H47B 109.5
C46 C47 H47C 109.5
H47A C47 H47C 109.5
H47B C47 H47C 109.5
C51 C50 P1 120.0(10)
C51 C50 H50A 107.3
P1 C50 H50A 107.3
C51 C50 H50B 107.3
P1 C50 H50B 107.3
H50A C50 H50B 106.9
C50 C51 H51A 109.5
C50 C51 H51B 109.5
H51A C51 H51B 109.5
C50 C51 H51C 109.5
H51A C51 H51C 109.5
H51B C51 H51C 109.5
C53 C52 P2 122.3(18)
C53 C52 H52A 106.8
P2 C52 H52A 106.8
C53 C52 H52B 106.8
P2 C52 H52B 106.8
H52A C52 H52B 106.6
C52 C53 H53A 109.5
C52 C53 H53B 109.5
H53A C53 H53B 109.5
C52 C53 H53C 109.5
H53A C53 H53C 109.5
H53B C53 H53C 109.5
C55 C54 P2 104.5(11)
C55 C54 H54A 110.9
P2 C54 H54A 110.9
C55 C54 H54B 110.9
P2 C54 H54B 110.9
H54A C54 H54B 108.9
C54 C55 H55A 109.5
C54 C55 H55B 109.5
H55A C55 H55B 109.5
C54 C55 H55C 109.5
H55A C55 H55C 109.5
H55B C55 H55C 109.5
C29 C28 P1 115.6(4)
C29 C28 H28A 108.4
P1 C28 H28A 108.4
C29 C28 H28B 108.4
P1 C28 H28B 108.4
H28A C28 H28B 107.5
C28 C29 H29A 109.5
C28 C29 H29B 109.5
H29A C29 H29B 109.5
C28 C29 H29C 109.5
H29A C29 H29C 109.5
H29B C29 H29C 109.5
C37 C36 P2 117.4(5)
C37 C36 H36A 108.0
P2 C36 H36A 108.0
C37 C36 H36B 108.0
P2 C36 H36B 108.0
H36A C36 H36B 107.2
C36 C37 H37A 109.5
C36 C37 H37B 109.5
H37A C37 H37B 109.5
C36 C37 H37C 109.5
H37A C37 H37C 109.5
H37B C37 H37C 109.5

loop_
_geom_bond_atom_site_label_1
_geom_bond_atom_site_label_2
_geom_bond_distance
Pt1 C18 1.962(6)
Pt1 N1 2.075(4)
Pt1 P2 2.3119(17)
Pt1 P1 2.3144(18)
Ag2 O2 2.359(5)
Ag2 C18 2.388(7)
Ag2 C19 2.465(7)
Ag2 O4 2.466(7)
P1 C46 1.719(17)
P1 C30 1.752(10)
P1 C28 1.822(6)
P1 C26 1.892(11)
P1 C50 1.916(11)
P2 C54 1.765(11)
P2 C32 1.803(11)
P2 C36 1.805(6)
P2 C52 1.847(14)
P2 C34 1.885(11)
S1 N4 1.604(10)
S1 N3 1.624(8)
Cl1 C38 1.775(11)
Cl12 C38 1.903(13)
Cl22 C38 1.639(12)
O1 N5 1.212(8)
O2 N5 1.274(7)
O3 N5 1.231(7)
O4 N6 1.298(10)
O5 N6 1.220(11)
O6 N6 1.226(9)
N1 C1 1.351(8)
N1 C5 1.355(7)
N2 C3 1.387(7)
N2 C12 1.431(8)
N2 C6 1.434(9)
N3 C21 1.350(12)
N4 C22 1.357(13)
C38 H38A 0.9700
C38 H38B 0.9700
C38 H38C 0.9700
C38 H38D 0.9700
C1 C2 1.361(8)
C1 H1 0.9300
C2 C3 1.420(8)
C2 H2 0.9300
C3 C4 1.402(9)
C4 C5 1.378(8)
C4 H4 0.9300
C5 H5 0.9300
C6 C7 1.393(9)
C6 C11 1.400(10)
C7 C8 1.384(10)
C7 H7 0.9300
C8 C9 1.370(12)
C8 H8 0.9300
C9 C10 1.383(11)
C9 H9 0.9300
C10 C11 1.384(11)
C10 H10 0.9300
C11 H11 0.9300
C12 C17 1.387(9)
C12 C13 1.400(9)
C13 C14 1.380(10)
C13 H13 0.9300
C14 C15 1.366(12)
C14 H14 0.9300
C15 C16 1.382(12)
C15 H15 0.9300
C16 C17 1.394(10)
C16 H16 0.9300
C17 H17 0.9300
C18 C19 1.206(9)
C19 C20 1.449(9)
C20 C25 1.348(11)
C20 C21 1.428(11)
C21 C22 1.436(10)
C22 C23 1.403(14)
C23 C24 1.352(13)
C23 H23 0.9300
C24 C25 1.434(10)
C24 H24 0.9300
C25 H25 0.9300
C26 C27 1.525(13)
C26 H26A 0.9700
C26 H26B 0.9700
C27 H27A 0.9600
C27 H27B 0.9600
C27 H27C 0.9600
C30 C31 1.466(13)
C30 H30A 0.9700
C30 H30B 0.9700
C31 H31A 0.9600
C31 H31B 0.9600
C31 H31C 0.9600
C32 C33 1.502(14)
C32 H32A 0.9700
C32 H32B 0.9700
C33 H33A 0.9600
C33 H33B 0.9600
C33 H33C 0.9600
C34 C35 1.518(14)
C34 H34A 0.9700
C34 H34B 0.9700
C35 H35A 0.9600
C35 H35B 0.9600
C35 H35C 0.9600
C46 C47 1.486(14)
C46 H46A 0.9700
C46 H46B 0.9700
C47 H47A 0.9600
C47 H47B 0.9600
C47 H47C 0.9600
C50 C51 1.514(13)
C50 H50A 0.9700
C50 H50B 0.9700
C51 H51A 0.9600
C51 H51B 0.9600
C51 H51C 0.9600
C52 C53 1.485(15)
C52 H52A 0.9700
C52 H52B 0.9700
C53 H53A 0.9600
C53 H53B 0.9600
C53 H53C 0.9600
C54 C55 1.493(14)
C54 H54A 0.9700
C54 H54B 0.9700
C55 H55A 0.9600
C55 H55B 0.9600
C55 H55C 0.9600
C28 C29 1.513(8)
C28 H28A 0.9700
C28 H28B 0.9700
C29 H29A 0.9600
C29 H29B 0.9600
C29 H29C 0.9600
C36 C37 1.516(8)
C36 H36A 0.9700
C36 H36B 0.9700
C37 H37A 0.9600
C37 H37B 0.9600
C37 H37C 0.9600

loop_
_geom_torsion_atom_site_label_1
_geom_torsion_atom_site_label_2
_geom_torsion_atom_site_label_3
_geom_torsion_atom_site_label_4
_geom_torsion
N4 S1 N3 C21 1.5(7)
N3 S1 N4 C22 -0.9(7)
Ag2 O2 N5 O1 -6.6(9)
Ag2 O2 N5 O3 175.7(6)
Ag2 O4 N6 O5 1.1(8)
Ag2 O4 N6 O6 -178.9(6)
C5 N1 C1 C2 1.4(9)
Pt1 N1 C1 C2 -174.5(4)
N1 C1 C2 C3 -0.9(9)
C12 N2 C3 C4 -18.6(9)
C6 N2 C3 C4 157.2(6)
C12 N2 C3 C2 162.7(6)
C6 N2 C3 C2 -21.5(9)
C1 C2 C3 N2 178.1(5)
C1 C2 C3 C4 -0.7(9)
N2 C3 C4 C5 -177.1(6)
C2 C3 C4 C5 1.7(8)
C1 N1 C5 C4 -0.3(9)
Pt1 N1 C5 C4 175.5(4)
C3 C4 C5 N1 -1.3(9)
C3 N2 C6 C7 -51.6(9)
C12 N2 C6 C7 124.3(7)
C3 N2 C6 C11 129.8(7)
C12 N2 C6 C11 -54.3(9)
C11 C6 C7 C8 -1.3(11)
N2 C6 C7 C8 -179.9(6)
C6 C7 C8 C9 0.9(12)
C7 C8 C9 C10 0.4(14)
C8 C9 C10 C11 -1.4(14)
C9 C10 C11 C6 1.0(13)
C7 C6 C11 C10 0.4(11)
N2 C6 C11 C10 179.0(7)
C3 N2 C12 C17 -48.3(10)
C6 N2 C12 C17 135.9(8)
C3 N2 C12 C13 134.6(7)
C6 N2 C12 C13 -41.3(10)
C17 C12 C13 C14 1.1(14)
N2 C12 C13 C14 178.2(8)
C12 C13 C14 C15 1.6(17)
C13 C14 C15 C16 -1.7(19)
C14 C15 C16 C17 -0.9(18)
C13 C12 C17 C16 -3.5(13)
N2 C12 C17 C16 179.3(8)
C15 C16 C17 C12 3.5(15)
Ag2 C19 C20 C25 -152.0(6)
Ag2 C19 C20 C21 29.3(8)
S1 N3 C21 C20 176.8(6)
S1 N3 C21 C22 -1.6(9)
C25 C20 C21 N3 178.9(8)
C19 C20 C21 N3 -2.4(12)
C25 C20 C21 C22 -2.8(11)
C19 C20 C21 C22 175.9(7)
S1 N4 C22 C23 -178.7(8)
S1 N4 C22 C21 0.0(9)
N3 C21 C22 N4 1.1(11)
C20 C21 C22 N4 -177.4(7)
N3 C21 C22 C23 179.9(8)
C20 C21 C22 C23 1.4(12)
N4 C22 C23 C24 179.8(8)
C21 C22 C23 C24 1.1(12)
C22 C23 C24 C25 -2.2(13)
C21 C20 C25 C24 1.8(11)
C19 C20 C25 C24 -176.8(7)
C23 C24 C25 C20 0.7(13)
C46 P1 C26 C27 158(2)
C30 P1 C26 C27 168.9(10)
C28 P1 C26 C27 52.7(11)
C50 P1 C26 C27 161.7(10)
Pt1 P1 C26 C27 -67.5(10)
C46 P1 C30 C31 -166.3(11)
C28 P1 C30 C31 -62.4(10)
C26 P1 C30 C31 -171.3(9)
C50 P1 C30 C31 -7.1(15)
Pt1 P1 C30 C31 73.2(9)
C54 P2 C32 C33 173.7(14)
C36 P2 C32 C33 -73.0(13)
C52 P2 C32 C33 -9.5(17)
C34 P2 C32 C33 -175.5(12)
Pt1 P2 C32 C33 61.4(13)
C54 P2 C34 C35 -169(3)
C32 P2 C34 C35 167.4(13)
C36 P2 C34 C35 54.1(13)
C52 P2 C34 C35 158.8(13)
Pt1 P2 C34 C35 -67.0(13)
C30 P1 C46 C47 -177.2(16)
C28 P1 C46 C47 73.5(15)
C26 P1 C46 C47 -8.1(16)
C50 P1 C46 C47 175.1(14)
Pt1 P1 C46 C47 -62.7(16)
C54 P2 C52 C53 79(3)
C32 P2 C52 C53 76(3)
C36 P2 C52 C53 -161(3)
C34 P2 C52 C53 94(3)
Pt1 P2 C52 C53 -44(3)
C32 P2 C54 C55 165.5(14)
C36 P2 C54 C55 59.3(13)
C52 P2 C54 C55 163.9(13)
C34 P2 C54 C55 9.3(15)
Pt1 P2 C54 C55 -81.3(12)
C46 P1 C28 C29 36.0(9)
C30 P1 C28 C29 -47.3(8)
C26 P1 C28 C29 62.7(7)
C50 P1 C28 C29 -65.5(7)
Pt1 P1 C28 C29 176.1(5)
C54 P2 C36 C37 39.3(10)
C32 P2 C36 C37 -43.0(9)
C52 P2 C36 C37 -69.2(12)
C34 P2 C36 C37 60.1(8)
Pt1 P2 C36 C37 -179.1(6)
